data_7159538
loop_
_publ_author_name
'Schmidt, Elena Yu'
'Tatarinova, Inna V.'
'Lobanova, Natal'ya A.'
'Ushakov, Igor A.'
'Bagryanskaya, Irina Yu'
'Trofimov, Boris A.'

_publ_section_title
;
 Rapid, room-temperature self-organization of polyarylated
 1<i>H</i>-pyrroles from acetylenes and nitriles in the
 KOBu<sup><i>t</i></sup>/DMSO system.
;
_journal_issue 35
_journal_name_full 'Organic &amp; biomolecular chemistry'
_journal_page_first 7209
_journal_page_last 7218
_journal_paper_doi 10.1039/d3ob01311a
_journal_volume 21
_journal_year 2023
_chemical_formula_moiety 'C29 H21 N S'
_chemical_formula_sum 'C29 H21 N S'
_chemical_formula_weight 415.53
_chemical_melting_point 430
_chemical_name_systematic
;
 2-Benzyl-3-phenyl-4-(phenylethynyl)-5-(thiophen-2-yl)-1H-pyrrole
;
_space_group_crystal_system monoclinic
_space_group_IT_number 4
_space_group_name_Hall 'P 2yb'
_space_group_name_H-M_alt 'P 1 21 1'
_atom_sites_solution_hydrogens mixed
_audit_creation_method SHELXL-2018/3
_audit_update_record
;
2023-05-05 deposited with the CCDC.	2023-08-18 downloaded from the CCDC.
;
_cell_angle_alpha 90
_cell_angle_beta 91.507(2)
_cell_angle_gamma 90
_cell_formula_units_Z 2
_cell_length_a 9.1310(4)
_cell_length_b 8.5709(3)
_cell_length_c 13.8389(5)
_cell_measurement_reflns_used 7702
_cell_measurement_temperature 296(2)
_cell_measurement_theta_max 26.06
_cell_measurement_theta_min 2.23
_cell_volume 1082.67(7)
_computing_cell_refinement 'Bruker SAINT'
_computing_data_collection 'Bruker APEX2'
_computing_data_reduction 'Bruker SAINT'
_computing_molecular_graphics 'Bruker SHELXTL'
_computing_publication_material 'Bruker SHELXTL'
_computing_structure_refinement 'SHELXL-2018/3 (Sheldrick, 2018)'
_computing_structure_solution 'SHELXT 2014/5 (Sheldrick, 2014)'
_diffrn_ambient_temperature 296(2)
_diffrn_measured_fraction_theta_full 1.000
_diffrn_measured_fraction_theta_max 1.000
_diffrn_measurement_device_type 'Bruker APEX-II CCD'
_diffrn_measurement_method '\f and \w scans'
_diffrn_radiation_type MoK\a
_diffrn_radiation_wavelength 0.71073
_diffrn_reflns_av_R_equivalents 0.0423
_diffrn_reflns_av_unetI/netI 0.0333
_diffrn_reflns_Laue_measured_fraction_full 1.000
_diffrn_reflns_Laue_measured_fraction_max 1.000
_diffrn_reflns_limit_h_max 11
_diffrn_reflns_limit_h_min -11
_diffrn_reflns_limit_k_max 11
_diffrn_reflns_limit_k_min -11
_diffrn_reflns_limit_l_max 17
_diffrn_reflns_limit_l_min -17
_diffrn_reflns_number 18631
_diffrn_reflns_point_group_measured_fraction_full 1.000
_diffrn_reflns_point_group_measured_fraction_max 1.000
_diffrn_reflns_theta_full 25.242
_diffrn_reflns_theta_max 27.496
_diffrn_reflns_theta_min 2.231
_diffrn_source 'sealed tube'
_exptl_absorpt_coefficient_mu 0.166
_exptl_absorpt_correction_T_max 0.7456
_exptl_absorpt_correction_T_min 0.6899
_exptl_absorpt_correction_type multi-scan
_exptl_absorpt_process_details SADABS
_exptl_crystal_colour yellow
_exptl_crystal_density_diffrn 1.275
_exptl_crystal_density_method 'not measured'
_exptl_crystal_description needle
_exptl_crystal_F_000 436
_exptl_crystal_size_max 0.900
_exptl_crystal_size_mid 0.150
_exptl_crystal_size_min 0.060
_refine_diff_density_max 0.113
_refine_diff_density_min -0.122
_refine_diff_density_rms 0.028
_refine_ls_abs_structure_details
;
 Flack x determined using 1716 quotients [(I+)-(I-)]/[(I+)+(I-)]
 (Parsons, Flack and Wagner, Acta Cryst. B69 (2013) 249-259).
;
_refine_ls_abs_structure_Flack 0.06(3)
_refine_ls_extinction_method none
_refine_ls_goodness_of_fit_ref 1.022
_refine_ls_hydrogen_treatment mixed
_refine_ls_matrix_type full
_refine_ls_number_parameters 302
_refine_ls_number_reflns 4956
_refine_ls_number_restraints 7
_refine_ls_restrained_S_all 1.024
_refine_ls_R_factor_all 0.0450
_refine_ls_R_factor_gt 0.0330
_refine_ls_shift/su_max 0.011
_refine_ls_shift/su_mean 0.001
_refine_ls_structure_factor_coef Fsqd
_refine_ls_weighting_details 'w=1/[\s^2^(Fo^2^)+(0.0330P)^2^+0.0877P] where P=(Fo^2^+2Fc^2^)/3'
_refine_ls_weighting_scheme calc
_refine_ls_wR_factor_gt 0.0703
_refine_ls_wR_factor_ref 0.0756
_reflns_Friedel_coverage 0.874
_reflns_Friedel_fraction_full 1.000
_reflns_Friedel_fraction_max 1.000
_reflns_number_gt 4183
_reflns_number_total 4956
_reflns_threshold_expression 'I > 2\s(I)'
_cod_data_source_file d3ob01311a2.cif
_cod_data_source_block irk845
_cod_depositor_comments 'Adding full bibliography for 7159538.cif.'
_cod_original_sg_symbol_H-M 'P 21'
_cod_database_code 7159538
_shelx_shelxl_version_number 2018/3
_shelx_space_group_comment
;
The symmetry employed for this shelxl refinement is uniquely defined
by the following loop, which should always be used as a source of
symmetry information in preference to the above space-group names.
They are only intended as comments.
;
_shelx_estimated_absorpt_t_min 0.865
_shelx_estimated_absorpt_t_max 0.990

loop_
_space_group_symop_operation_xyz
'x, y, z'
'-x, y+1/2, -z'

loop_
_atom_site_label
_atom_site_type_symbol
_atom_site_fract_x
_atom_site_fract_y
_atom_site_fract_z
_atom_site_U_iso_or_equiv
_atom_site_adp_type
_atom_site_occupancy
_atom_site_site_symmetry_order
_atom_site_calc_flag
_atom_site_refinement_flags_posn
_atom_site_refinement_flags_adp
_atom_site_refinement_flags_occupancy
_atom_site_disorder_assembly
_atom_site_disorder_group
S10 S 0.65482(14) 0.50265(14) 0.63280(11) 0.0411(3) Uani 0.768(4) 1 d . . P A 1
C7 C 0.5135(16) 0.2986(17) 0.5265(11) 0.086(6) Uani 0.768(4) 1 d . . P A 1
H7A H 0.446425 0.224186 0.504495 0.104 Uiso 0.768(4) 1 calc R U P A 1
S10' S 0.5116(13) 0.2974(12) 0.5092(11) 0.0605(18) Uani 0.232(4) 1 d . . P A 2
C7' C 0.625(3) 0.467(3) 0.6195(19) 0.067(6) Uani 0.232(4) 1 d . U P A 2
H7B H 0.647053 0.530671 0.672508 0.080 Uiso 0.232(4) 1 calc R U P A 2
N3 N 0.2995(2) 0.2453(2) 0.68354(13) 0.0398(4) Uani 1 1 d . . . . .
H1N H 0.318(3) 0.158(3) 0.6572(17) 0.048 Uiso 1 1 d . U . . .
C1 C 0.3308(2) 0.4843(2) 0.74103(14) 0.0364(4) Uani 1 1 d . . . . .
C2 C 0.3870(2) 0.3750(3) 0.67884(15) 0.0376(5) Uani 1 1 d . . . . .
C4 C 0.1876(2) 0.2690(2) 0.74646(15) 0.0379(5) Uani 1 1 d . . . . .
C5 C 0.2011(2) 0.4186(2) 0.78202(14) 0.0368(5) Uani 1 1 d . . . . .
C6 C 0.5064(2) 0.3846(3) 0.61206(16) 0.0390(5) Uani 1 1 d . U . . .
C8 C 0.7305(3) 0.4509(3) 0.52832(19) 0.0495(6) Uani 1 1 d . . . . .
H8A H 0.820009 0.489657 0.508548 0.059 Uiso 1 1 calc R U . A 1
C9 C 0.6512(3) 0.3494(3) 0.4762(2) 0.0587(7) Uani 1 1 d . . . . .
H9A H 0.677443 0.313550 0.415650 0.070 Uiso 1 1 calc R U . A 1
C11 C 0.0896(3) 0.1381(3) 0.77610(15) 0.0432(5) Uani 1 1 d . . . . .
H11B H 0.010805 0.181895 0.813192 0.052 Uiso 1 1 calc R U . . .
H11A H 0.145549 0.069513 0.818826 0.052 Uiso 1 1 calc R U . . .
C12 C 0.0225(2) 0.0409(2) 0.69567(14) 0.0356(5) Uani 1 1 d . . . . .
C13 C 0.0361(3) -0.1198(3) 0.69732(17) 0.0460(5) Uani 1 1 d . . . . .
H13A H 0.090327 -0.167010 0.747032 0.055 Uiso 1 1 calc R U . . .
C14 C -0.0295(3) -0.2110(3) 0.62654(19) 0.0566(7) Uani 1 1 d . . . . .
H14A H -0.018376 -0.318861 0.628580 0.068 Uiso 1 1 calc R U . . .
C15 C -0.1109(3) -0.1439(3) 0.55335(19) 0.0542(7) Uani 1 1 d . . . . .
H15A H -0.155396 -0.205802 0.505804 0.065 Uiso 1 1 calc R U . . .
C16 C -0.1266(2) 0.0157(3) 0.55046(17) 0.0532(6) Uani 1 1 d . . . . .
H16A H -0.182593 0.061815 0.501153 0.064 Uiso 1 1 calc R U . . .
C17 C -0.0595(2) 0.1075(3) 0.62054(16) 0.0441(5) Uani 1 1 d . . . . .
H17A H -0.069288 0.215372 0.617389 0.053 Uiso 1 1 calc R U . . .
C18 C 0.1000(2) 0.5032(3) 0.84485(13) 0.0381(4) Uani 1 1 d . . . . .
C19 C -0.0502(2) 0.5066(3) 0.82282(15) 0.0441(5) Uani 1 1 d . . . . .
H19A H -0.087500 0.447296 0.771554 0.053 Uiso 1 1 calc R U . . .
C20 C -0.1439(3) 0.5966(3) 0.87594(19) 0.0589(7) Uani 1 1 d . . . . .
H20A H -0.243777 0.596701 0.860873 0.071 Uiso 1 1 calc R U . . .
C21 C -0.0899(3) 0.6860(4) 0.9511(2) 0.0706(8) Uani 1 1 d . . . . .
H21A H -0.152897 0.747725 0.986488 0.085 Uiso 1 1 calc R U . . .
C22 C 0.0564(3) 0.6842(4) 0.97391(19) 0.0681(8) Uani 1 1 d . . . . .
H22A H 0.092665 0.745332 1.024662 0.082 Uiso 1 1 calc R U . . .
C23 C 0.1512(3) 0.5927(3) 0.92235(17) 0.0524(6) Uani 1 1 d . . . . .
H23A H 0.250238 0.590825 0.939685 0.063 Uiso 1 1 calc R U . . .
C24 C 0.3893(2) 0.6348(3) 0.76194(15) 0.0395(5) Uani 1 1 d . . . . .
C25 C 0.4370(2) 0.7592(3) 0.78575(16) 0.0422(5) Uani 1 1 d . . . . .
C26 C 0.4894(2) 0.9098(2) 0.81582(15) 0.0398(5) Uani 1 1 d . . . . .
C27 C 0.4274(3) 0.9853(3) 0.89413(16) 0.0493(6) Uani 1 1 d . . . . .
H27A H 0.353907 0.936261 0.928114 0.059 Uiso 1 1 calc R U . . .
C28 C 0.4744(3) 1.1321(3) 0.9215(2) 0.0600(7) Uani 1 1 d . . . . .
H28A H 0.432249 1.181765 0.973668 0.072 Uiso 1 1 calc R U . . .
C29 C 0.5831(3) 1.2051(3) 0.8721(2) 0.0603(7) Uani 1 1 d . . . . .
H29A H 0.613811 1.304525 0.890455 0.072 Uiso 1 1 calc R U . . .
C30 C 0.6465(3) 1.1319(3) 0.7959(2) 0.0591(7) Uani 1 1 d . . . . .
H30A H 0.720753 1.181666 0.763037 0.071 Uiso 1 1 calc R U . . .
C31 C 0.6013(3) 0.9849(3) 0.76732(18) 0.0520(6) Uani 1 1 d . . . . .
H31A H 0.645554 0.935935 0.715698 0.062 Uiso 1 1 calc R U . . .

loop_
_atom_site_aniso_label
_atom_site_aniso_U_11
_atom_site_aniso_U_22
_atom_site_aniso_U_33
_atom_site_aniso_U_23
_atom_site_aniso_U_13
_atom_site_aniso_U_12
S10 0.0329(5) 0.0436(6) 0.0468(6) -0.0008(5) 0.0007(4) -0.0099(4)
C7 0.053(5) 0.107(8) 0.101(11) -0.003(5) 0.024(5) -0.024(5)
S10' 0.051(3) 0.069(4) 0.062(3) -0.010(2) 0.015(2) 0.008(3)
C7' 0.078(11) 0.064(11) 0.059(9) -0.017(7) -0.009(8) -0.017(8)
N3 0.0404(10) 0.0342(9) 0.0450(10) -0.0054(8) 0.0034(8) -0.0051(8)
C1 0.0358(10) 0.0358(11) 0.0376(10) 0.0018(9) -0.0008(8) -0.0038(9)
C2 0.0349(11) 0.0371(11) 0.0405(11) -0.0012(9) -0.0026(9) -0.0037(9)
C4 0.0369(11) 0.0393(11) 0.0374(11) 0.0003(9) -0.0007(9) -0.0074(9)
C5 0.0379(11) 0.0378(11) 0.0344(10) 0.0017(9) -0.0012(9) -0.0049(9)
C6 0.0346(11) 0.0390(11) 0.0435(12) -0.0017(10) 0.0002(9) -0.0023(9)
C8 0.0375(12) 0.0457(13) 0.0657(15) 0.0074(11) 0.0077(11) 0.0021(10)
C9 0.0581(16) 0.0635(17) 0.0550(15) -0.0130(12) 0.0096(13) 0.0058(13)
C11 0.0479(13) 0.0426(12) 0.0390(11) 0.0018(9) 0.0021(10) -0.0114(10)
C12 0.0333(10) 0.0362(12) 0.0378(10) 0.0004(8) 0.0087(8) -0.0067(8)
C13 0.0500(13) 0.0373(12) 0.0508(14) 0.0061(10) 0.0025(11) -0.0015(10)
C14 0.0708(18) 0.0353(12) 0.0640(16) -0.0059(12) 0.0075(13) -0.0084(12)
C15 0.0537(15) 0.0562(17) 0.0530(15) -0.0128(12) 0.0051(12) -0.0192(12)
C16 0.0446(13) 0.0670(17) 0.0476(12) 0.0011(12) -0.0035(10) -0.0007(13)
C17 0.0464(13) 0.0369(11) 0.0493(13) 0.0014(10) 0.0026(10) 0.0012(10)
C18 0.0436(11) 0.0390(11) 0.0318(9) 0.0027(9) 0.0047(8) -0.0083(10)
C19 0.0449(12) 0.0473(12) 0.0403(11) -0.0023(10) 0.0023(9) -0.0043(11)
C20 0.0464(14) 0.0694(17) 0.0614(16) -0.0041(13) 0.0110(12) -0.0009(12)
C21 0.070(2) 0.076(2) 0.0668(18) -0.0200(15) 0.0300(16) -0.0033(16)
C22 0.073(2) 0.084(2) 0.0479(15) -0.0262(14) 0.0180(14) -0.0229(16)
C23 0.0526(14) 0.0676(16) 0.0373(12) -0.0077(11) 0.0055(10) -0.0147(12)
C24 0.0387(11) 0.0400(12) 0.0400(11) 0.0008(9) 0.0025(9) -0.0031(9)
C25 0.0412(12) 0.0400(12) 0.0456(12) -0.0005(10) 0.0046(9) -0.0039(10)
C26 0.0391(12) 0.0356(11) 0.0445(12) -0.0013(9) -0.0018(9) -0.0026(9)
C27 0.0493(13) 0.0503(14) 0.0488(12) -0.0028(11) 0.0061(10) -0.0082(11)
C28 0.0631(17) 0.0551(16) 0.0619(16) -0.0180(13) 0.0016(13) -0.0004(13)
C29 0.0624(17) 0.0401(13) 0.0779(19) -0.0083(13) -0.0104(14) -0.0103(12)
C30 0.0501(15) 0.0470(15) 0.0804(19) 0.0046(13) 0.0057(13) -0.0120(12)
C31 0.0497(13) 0.0471(14) 0.0599(14) -0.0035(11) 0.0133(11) -0.0052(11)

loop_
_atom_type_symbol
_atom_type_description
_atom_type_scat_dispersion_real
_atom_type_scat_dispersion_imag
_atom_type_scat_source
C C 0.0033 0.0016 'International Tables Vol C Tables 4.2.6.8 and 6.1.1.4'
H H 0.0000 0.0000 'International Tables Vol C Tables 4.2.6.8 and 6.1.1.4'
N N 0.0061 0.0033 'International Tables Vol C Tables 4.2.6.8 and 6.1.1.4'
S S 0.1246 0.1234 'International Tables Vol C Tables 4.2.6.8 and 6.1.1.4'

loop_
_geom_angle_atom_site_label_1
_geom_angle_atom_site_label_2
_geom_angle_atom_site_label_3
_geom_angle
_geom_angle_site_symmetry_1
_geom_angle_site_symmetry_3
_geom_angle_publ_flag
C8 S10 C6 92.38(13) . . ?
C6 C7 C9 107.1(10) . . ?
C6 C7 H7A 126.4 . . ?
C9 C7 H7A 126.4 . . ?
C9 S10' C6 100.6(8) . . ?
C6 C7' C8 113.8(15) . . ?
C6 C7' H7B 123.1 . . ?
C8 C7' H7B 123.1 . . ?
C2 N3 C4 110.76(18) . . ?
C2 N3 H1N 124.5(16) . . ?
C4 N3 H1N 124.2(17) . . ?
C2 C1 C24 126.74(19) . . ?
C2 C1 C5 107.62(18) . . ?
C24 C1 C5 125.64(18) . . ?
N3 C2 C1 107.09(18) . . ?
N3 C2 C6 121.69(19) . . ?
C1 C2 C6 131.06(19) . . ?
N3 C4 C5 107.58(18) . . ?
N3 C4 C11 121.47(19) . . ?
C5 C4 C11 130.34(19) . . ?
C4 C5 C1 106.88(18) . . ?
C4 C5 C18 128.05(19) . . ?
C1 C5 C18 124.96(18) . . ?
C7 C6 C2 124.2(7) . . ?
C2 C6 S10' 125.3(5) . . ?
C2 C6 C7' 128.4(12) . . ?
S10' C6 C7' 106.3(13) . . ?
C7 C6 S10 113.6(7) . . ?
C2 C6 S10 122.20(17) . . ?
C9 C8 S10 114.1(2) . . ?
C9 C8 C7' 98.8(8) . . ?
C9 C8 H8A 122.9 . . ?
S10 C8 H8A 122.9 . . ?
C8 C9 C7 112.6(6) . . ?
C8 C9 S10' 120.3(6) . . ?
C8 C9 H9A 123.7 . . ?
C7 C9 H9A 123.7 . . ?
C4 C11 C12 116.46(17) . . ?
C4 C11 H11B 108.2 . . ?
C12 C11 H11B 108.2 . . ?
C4 C11 H11A 108.2 . . ?
C12 C11 H11A 108.2 . . ?
H11B C11 H11A 107.3 . . ?
C13 C12 C17 117.9(2) . . ?
C13 C12 C11 120.3(2) . . ?
C17 C12 C11 121.75(19) . . ?
C12 C13 C14 121.1(2) . . ?
C12 C13 H13A 119.4 . . ?
C14 C13 H13A 119.4 . . ?
C15 C14 C13 120.3(2) . . ?
C15 C14 H14A 119.8 . . ?
C13 C14 H14A 119.8 . . ?
C14 C15 C16 119.6(2) . . ?
C14 C15 H15A 120.2 . . ?
C16 C15 H15A 120.2 . . ?
C15 C16 C17 120.2(2) . . ?
C15 C16 H16A 119.9 . . ?
C17 C16 H16A 119.9 . . ?
C16 C17 C12 120.9(2) . . ?
C16 C17 H17A 119.6 . . ?
C12 C17 H17A 119.6 . . ?
C23 C18 C19 117.7(2) . . ?
C23 C18 C5 121.6(2) . . ?
C19 C18 C5 120.49(18) . . ?
C20 C19 C18 121.0(2) . . ?
C20 C19 H19A 119.5 . . ?
C18 C19 H19A 119.5 . . ?
C19 C20 C21 120.0(2) . . ?
C19 C20 H20A 120.0 . . ?
C21 C20 H20A 120.0 . . ?
C22 C21 C20 119.9(3) . . ?
C22 C21 H21A 120.0 . . ?
C20 C21 H21A 120.0 . . ?
C21 C22 C23 120.7(3) . . ?
C21 C22 H22A 119.7 . . ?
C23 C22 H22A 119.7 . . ?
C22 C23 C18 120.7(2) . . ?
C22 C23 H23A 119.7 . . ?
C18 C23 H23A 119.7 . . ?
C25 C24 C1 175.7(2) . . ?
C24 C25 C26 178.0(2) . . ?
C31 C26 C27 118.5(2) . . ?
C31 C26 C25 121.2(2) . . ?
C27 C26 C25 120.2(2) . . ?
C28 C27 C26 120.4(2) . . ?
C28 C27 H27A 119.8 . . ?
C26 C27 H27A 119.8 . . ?
C29 C28 C27 120.2(2) . . ?
C29 C28 H28A 119.9 . . ?
C27 C28 H28A 119.9 . . ?
C30 C29 C28 120.1(2) . . ?
C30 C29 H29A 120.0 . . ?
C28 C29 H29A 120.0 . . ?
C29 C30 C31 120.7(2) . . ?
C29 C30 H30A 119.7 . . ?
C31 C30 H30A 119.7 . . ?
C30 C31 C26 120.0(2) . . ?
C30 C31 H31A 120.0 . . ?
C26 C31 H31A 120.0 . . ?

loop_
_geom_bond_atom_site_label_1
_geom_bond_atom_site_label_2
_geom_bond_distance
_geom_bond_site_symmetry_2
_geom_bond_publ_flag
S10 C8 1.679(3) . ?
S10 C6 1.709(2) . ?
C7 C6 1.398(14) . ?
C7 C9 1.517(15) . ?
C7 H7A 0.9300 . ?
S10' C9 1.436(14) . ?
S10' C6 1.609(13) . ?
C7' C6 1.30(2) . ?
C7' C8 1.61(3) . ?
C7' H7B 0.9300 . ?
N3 C2 1.371(3) . ?
N3 C4 1.375(3) . ?
N3 H1N 0.85(3) . ?
C1 C2 1.381(3) . ?
C1 C24 1.423(3) . ?
C1 C5 1.441(3) . ?
C2 C6 1.450(3) . ?
C4 C5 1.378(3) . ?
C4 C11 1.499(3) . ?
C5 C18 1.475(3) . ?
C8 C9 1.331(4) . ?
C8 H8A 0.9300 . ?
C9 H9A 0.9300 . ?
C11 C12 1.508(3) . ?
C11 H11B 0.9700 . ?
C11 H11A 0.9700 . ?
C12 C13 1.382(3) . ?
C12 C17 1.388(3) . ?
C13 C14 1.378(3) . ?
C13 H13A 0.9300 . ?
C14 C15 1.367(4) . ?
C14 H14A 0.9300 . ?
C15 C16 1.376(4) . ?
C15 H15A 0.9300 . ?
C16 C17 1.380(3) . ?
C16 H16A 0.9300 . ?
C17 H17A 0.9300 . ?
C18 C23 1.389(3) . ?
C18 C19 1.398(3) . ?
C19 C20 1.379(3) . ?
C19 H19A 0.9300 . ?
C20 C21 1.374(4) . ?
C20 H20A 0.9300 . ?
C21 C22 1.364(4) . ?
C21 H21A 0.9300 . ?
C22 C23 1.381(4) . ?
C22 H22A 0.9300 . ?
C23 H23A 0.9300 . ?
C24 C25 1.194(3) . ?
C25 C26 1.435(3) . ?
C26 C31 1.395(3) . ?
C26 C27 1.394(3) . ?
C27 C28 1.380(3) . ?
C27 H27A 0.9300 . ?
C28 C29 1.370(4) . ?
C28 H28A 0.9300 . ?
C29 C30 1.369(4) . ?
C29 H29A 0.9300 . ?
C30 C31 1.380(4) . ?
C30 H30A 0.9300 . ?
C31 H31A 0.9300 . ?

loop_
_geom_torsion_atom_site_label_1
_geom_torsion_atom_site_label_2
_geom_torsion_atom_site_label_3
_geom_torsion_atom_site_label_4
_geom_torsion
_geom_torsion_site_symmetry_1
_geom_torsion_site_symmetry_2
_geom_torsion_site_symmetry_3
_geom_torsion_site_symmetry_4
_geom_torsion_publ_flag
C4 N3 C2 C1 0.6(2) . . . . ?
C4 N3 C2 C6 -175.18(19) . . . . ?
C24 C1 C2 N3 177.7(2) . . . . ?
C5 C1 C2 N3 -2.0(2) . . . . ?
C24 C1 C2 C6 -7.0(4) . . . . ?
C5 C1 C2 C6 173.2(2) . . . . ?
C2 N3 C4 C5 1.1(2) . . . . ?
C2 N3 C4 C11 -170.80(19) . . . . ?
N3 C4 C5 C1 -2.3(2) . . . . ?
C11 C4 C5 C1 168.6(2) . . . . ?
N3 C4 C5 C18 173.99(19) . . . . ?
C11 C4 C5 C18 -15.0(4) . . . . ?
C2 C1 C5 C4 2.7(2) . . . . ?
C24 C1 C5 C4 -177.0(2) . . . . ?
C2 C1 C5 C18 -173.74(19) . . . . ?
C24 C1 C5 C18 6.5(3) . . . . ?
C9 C7 C6 C2 177.2(4) . . . . ?
C9 C7 C6 S10 -3.7(11) . . . . ?
N3 C2 C6 C7 24.1(8) . . . . ?
C1 C2 C6 C7 -150.6(8) . . . . ?
N3 C2 C6 S10' 29.1(6) . . . . ?
C1 C2 C6 S10' -145.5(5) . . . . ?
N3 C2 C6 C7' -154.2(15) . . . . ?
C1 C2 C6 C7' 31.2(16) . . . . ?
N3 C2 C6 S10 -154.91(18) . . . . ?
C1 C2 C6 S10 30.4(3) . . . . ?
C9 S10' C6 C2 179.7(3) . . . . ?
C9 S10' C6 C7' 2.4(14) . . . . ?
C8 C7' C6 C2 -178.3(7) . . . . ?
C8 C7' C6 S10' -1(2) . . . . ?
C8 S10 C6 C7 2.1(7) . . . . ?
C8 S10 C6 C2 -178.78(19) . . . . ?
C6 S10 C8 C9 0.5(2) . . . . ?
C6 C7' C8 C9 -0.7(19) . . . . ?
S10 C8 C9 C7 -2.7(7) . . . . ?
C7' C8 C9 S10' 2.6(11) . . . . ?
C6 C7 C9 C8 4.1(11) . . . . ?
C6 S10' C9 C8 -3.3(8) . . . . ?
N3 C4 C11 C12 -50.4(3) . . . . ?
C5 C4 C11 C12 139.8(2) . . . . ?
C4 C11 C12 C13 127.6(2) . . . . ?
C4 C11 C12 C17 -55.3(3) . . . . ?
C17 C12 C13 C14 0.1(3) . . . . ?
C11 C12 C13 C14 177.3(2) . . . . ?
C12 C13 C14 C15 -0.6(4) . . . . ?
C13 C14 C15 C16 0.3(4) . . . . ?
C14 C15 C16 C17 0.6(4) . . . . ?
C15 C16 C17 C12 -1.1(4) . . . . ?
C13 C12 C17 C16 0.7(3) . . . . ?
C11 C12 C17 C16 -176.4(2) . . . . ?
C4 C5 C18 C23 137.2(2) . . . . ?
C1 C5 C18 C23 -47.1(3) . . . . ?
C4 C5 C18 C19 -48.5(3) . . . . ?
C1 C5 C18 C19 127.2(2) . . . . ?
C23 C18 C19 C20 0.4(3) . . . . ?
C5 C18 C19 C20 -174.2(2) . . . . ?
C18 C19 C20 C21 0.7(4) . . . . ?
C19 C20 C21 C22 -0.8(5) . . . . ?
C20 C21 C22 C23 -0.3(5) . . . . ?
C21 C22 C23 C18 1.5(5) . . . . ?
C19 C18 C23 C22 -1.5(4) . . . . ?
C5 C18 C23 C22 173.0(2) . . . . ?
C31 C26 C27 C28 1.2(4) . . . . ?
C25 C26 C27 C28 -178.1(2) . . . . ?
C26 C27 C28 C29 -0.3(4) . . . . ?
C27 C28 C29 C30 -0.6(4) . . . . ?
C28 C29 C30 C31 0.5(4) . . . . ?
C29 C30 C31 C26 0.4(4) . . . . ?
C27 C26 C31 C30 -1.3(4) . . . . ?
C25 C26 C31 C30 178.0(2) . . . . ?
